data_4122544
loop_
_publ_author_name
'Bagchi, Vivek'
'Paraskevopoulou, Patrina'
'Das, Purak'
'Chi, Lingyu'
'Wang, Qiuwen'
'Choudhury, Amitava'
'Mathieson, Jennifer S.'
'Cronin, Leroy'
'Pardue, Daniel B.'
'Cundari, Thomas R.'
'Mitrikas, George'
'Sanakis, Yiannis'
'Stavropoulos, Pericles'

_publ_section_title
;
 A Versatile Tripodal Cu(I) Reagent for C-N Bond Construction via
 Nitrene-Transfer Chemistry: Catalytic Perspectives and Mechanistic
 Insights on C-H Aminations/Amidinations and Olefin Aziridinations.
;
_journal_issue 32
_journal_name_full 'Journal of the American Chemical Society'
_journal_page_first 11362
_journal_page_last 11381
_journal_paper_doi 10.1021/ja503869j
_journal_volume 136
_journal_year 2014
_chemical_formula_sum 'C19 H17 N'
_chemical_formula_weight 259.34
_chemical_name_systematic
; 
 ? 
;
_space_group_IT_number 148
_symmetry_cell_setting trigonal
_symmetry_space_group_name_Hall '-R 3'
_symmetry_space_group_name_H-M 'R -3 :H'
_atom_sites_solution_hydrogens geom
_atom_sites_solution_primary direct
_atom_sites_solution_secondary difmap
_audit_creation_method SHELXL-97
_cell_angle_alpha 90.00
_cell_angle_beta 90.00
_cell_angle_gamma 120.00
_cell_formula_units_Z 24
_cell_length_a 19.262(4)
_cell_length_b 19.262(4)
_cell_length_c 27.055(6)
_cell_measurement_reflns_used 1009
_cell_measurement_temperature 298(2)
_cell_measurement_theta_max 16.90
_cell_measurement_theta_min 2.26
_cell_volume 8693(3)
_computing_cell_refinement 'Bruker SAINT'
_computing_data_collection 'Bruker SMART'
_computing_data_reduction 'Bruker SAINT'
_computing_molecular_graphics 'Bruker SHELXTL'
_computing_publication_material 'Bruker SHELXTL'
_computing_structure_refinement 'SHELXL-97 (Sheldrick, 2008)'
_computing_structure_solution 'SHELXS-97 (Sheldrick, 2008)'
_diffrn_ambient_temperature 298(2)
_diffrn_measured_fraction_theta_full 1.000
_diffrn_measured_fraction_theta_max 1.000
_diffrn_measurement_device_type 'Bruker APEX-II CCD'
_diffrn_measurement_method '\f and \w scans'
_diffrn_radiation_monochromator graphite
_diffrn_radiation_source 'fine-focus sealed tube'
_diffrn_radiation_type MoK\a
_diffrn_radiation_wavelength 0.71073
_diffrn_reflns_av_R_equivalents 0.1195
_diffrn_reflns_av_sigmaI/netI 0.0655
_diffrn_reflns_limit_h_max 22
_diffrn_reflns_limit_h_min -22
_diffrn_reflns_limit_k_max 22
_diffrn_reflns_limit_k_min -22
_diffrn_reflns_limit_l_max 32
_diffrn_reflns_limit_l_min -32
_diffrn_reflns_number 28286
_diffrn_reflns_theta_full 24.99
_diffrn_reflns_theta_max 24.99
_diffrn_reflns_theta_min 1.94
_exptl_absorpt_coefficient_mu 0.069
_exptl_absorpt_correction_T_max 0.9966
_exptl_absorpt_correction_T_min 0.9911
_exptl_absorpt_correction_type multi-scan
_exptl_absorpt_process_details '(SADABS; Sheldrick, 2003)'
_exptl_crystal_colour colorless
_exptl_crystal_density_diffrn 1.189
_exptl_crystal_density_method 'not measured'
_exptl_crystal_description block
_exptl_crystal_F_000 3312
_exptl_crystal_size_max 0.13
_exptl_crystal_size_mid 0.10
_exptl_crystal_size_min 0.05
_refine_diff_density_max 0.385
_refine_diff_density_min -0.169
_refine_diff_density_rms 0.056
_refine_ls_extinction_method none
_refine_ls_goodness_of_fit_ref 1.021
_refine_ls_hydrogen_treatment constr
_refine_ls_matrix_type full
_refine_ls_number_parameters 241
_refine_ls_number_reflns 3395
_refine_ls_number_restraints 0
_refine_ls_restrained_S_all 1.021
_refine_ls_R_factor_all 0.1904
_refine_ls_R_factor_gt 0.1005
_refine_ls_shift/su_max 0.007
_refine_ls_shift/su_mean 0.002
_refine_ls_structure_factor_coef Fsqd
_refine_ls_weighting_details 'calc w=1/[\s^2^(Fo^2^)+(0.1277P)^2^+15.8115P] where P=(Fo^2^+2Fc^2^)/3'
_refine_ls_weighting_scheme calc
_refine_ls_wR_factor_gt 0.2498
_refine_ls_wR_factor_ref 0.2995
_reflns_number_gt 1616
_reflns_number_total 3395
_reflns_threshold_expression >2sigma(I)
_cod_data_source_file Ph3CH_NH2.cif
_cod_data_source_block sad
_cod_depositor_comments
;
The following automatic conversions were performed:

'_symmetry_cell_setting' value 'Trigonal' changed to 'trigonal'
according to
/usr/data/users/saulius/crontab/automatic-downloads/current/ACS/lib/dictionaries/cif_core.dic
dictionary named 'cif_core.dic' version 2.4.2 from 2011-04-26.

Automatic conversion script
Id: cif_fix_values 2281 2013-09-26 08:29:07Z andrius 
;
_cod_original_cell_volume 8694(3)
_cod_original_sg_symbol_H-M R-3
_cod_database_code 4122544

loop_
_symmetry_equiv_pos_as_xyz
'x, y, z'
'-y, x-y, z'
'-x+y, -x, z'
'x+2/3, y+1/3, z+1/3'
'-y+2/3, x-y+1/3, z+1/3'
'-x+y+2/3, -x+1/3, z+1/3'
'x+1/3, y+2/3, z+2/3'
'-y+1/3, x-y+2/3, z+2/3'
'-x+y+1/3, -x+2/3, z+2/3'
'-x, -y, -z'
'y, -x+y, -z'
'x-y, x, -z'
'-x+2/3, -y+1/3, -z+1/3'
'y+2/3, -x+y+1/3, -z+1/3'
'x-y+2/3, x+1/3, -z+1/3'
'-x+1/3, -y+2/3, -z+2/3'
'y+1/3, -x+y+2/3, -z+2/3'
'x-y+1/3, x+2/3, -z+2/3'

loop_
_atom_site_label
_atom_site_type_symbol
_atom_site_fract_x
_atom_site_fract_y
_atom_site_fract_z
_atom_site_U_iso_or_equiv
_atom_site_adp_type
_atom_site_occupancy
_atom_site_symmetry_multiplicity
_atom_site_calc_flag
_atom_site_refinement_flags
N1 N 0.7041(2) 0.43224(18) 0.06423(12) 0.0586(11) Uani 1 1 d .
C1 C 0.7245(3) 0.5105(3) 0.04529(16) 0.0595(12) Uani 1 1 d .
C2 C 0.8099(3) 0.5688(3) 0.06199(16) 0.0616(12) Uani 1 1 d .
C3 C 0.8667(4) 0.5451(3) 0.06569(19) 0.0790(15) Uani 1 1 d .
H3A H 0.8511 0.4917 0.0596 0.095 Uiso 1 1 calc R
C4 C 0.9442(4) 0.5966(5) 0.0779(2) 0.0961(19) Uani 1 1 d .
H4A H 0.9803 0.5783 0.0815 0.115 Uiso 1 1 calc R
C5 C 0.9679(4) 0.6740(6) 0.0848(3) 0.118(3) Uani 1 1 d .
H5A H 1.0216 0.7100 0.0914 0.142 Uiso 1 1 calc R
C6 C 0.9143(5) 0.7011(4) 0.0822(3) 0.122(3) Uani 1 1 d .
H6A H 0.9313 0.7549 0.0881 0.146 Uiso 1 1 calc R
C7 C 0.8352(4) 0.6481(3) 0.0709(2) 0.0978(19) Uani 1 1 d .
H7A H 0.7987 0.6663 0.0694 0.117 Uiso 1 1 calc R
C8 C 0.6649(3) 0.5334(3) 0.06630(17) 0.0610(13) Uani 1 1 d .
C9 C 0.6318(4) 0.5690(3) 0.0392(2) 0.0840(17) Uani 1 1 d .
H9A H 0.6446 0.5788 0.0058 0.101 Uiso 1 1 calc R
C10 C 0.5805(4) 0.5907(4) 0.0593(2) 0.101(2) Uani 1 1 d .
H10A H 0.5596 0.6158 0.0400 0.121 Uiso 1 1 calc R
C11 C 0.5603(4) 0.5753(4) 0.1079(3) 0.107(2) Uani 1 1 d .
H11A H 0.5270 0.5917 0.1223 0.129 Uiso 1 1 calc R
C12 C 0.5887(4) 0.5364(5) 0.1352(2) 0.117(2) Uani 1 1 d .
H12A H 0.5717 0.5221 0.1677 0.140 Uiso 1 1 calc R
C13 C 0.6425(4) 0.5177(4) 0.1151(2) 0.097(2) Uani 1 1 d .
H13A H 0.6644 0.4940 0.1349 0.117 Uiso 1 1 calc R
C14 C 0.7184(3) 0.5042(2) -0.01153(16) 0.0553(11) Uani 1 1 d .
C15 C 0.6533(3) 0.4390(3) -0.03274(19) 0.0778(16) Uani 1 1 d .
H15A H 0.6155 0.3987 -0.0126 0.093 Uiso 1 1 calc R
C16 C 0.6436(3) 0.4326(4) -0.0831(2) 0.0850(16) Uani 1 1 d .
H16A H 0.5997 0.3879 -0.0968 0.102 Uiso 1 1 calc R
C17 C 0.6981(4) 0.4915(4) -0.11313(19) 0.0802(16) Uani 1 1 d .
H17A H 0.6910 0.4881 -0.1472 0.096 Uiso 1 1 calc R
C18 C 0.7624(4) 0.5547(4) -0.0928(2) 0.0852(17) Uani 1 1 d .
H18A H 0.8003 0.5946 -0.1131 0.102 Uiso 1 1 calc R
C19 C 0.7732(3) 0.5613(3) -0.04199(19) 0.0698(14) Uani 1 1 d .
H19A H 0.8184 0.6052 -0.0287 0.084 Uiso 1 1 calc R
N2 N 0.6667 0.3333 0.15360(19) 0.0653(19) Uani 1 3 d S
C20 C 0.6667 0.3333 0.2067(3) 0.0549(19) Uani 1 3 d S
C21 C 0.6037(3) 0.3547(3) 0.22421(16) 0.0557(12) Uani 1 1 d .
C22 C 0.6131(3) 0.3968(3) 0.26696(18) 0.0723(14) Uani 1 1 d .
H22A H 0.6605 0.4167 0.2848 0.087 Uiso 1 1 calc R
C23 C 0.5528(4) 0.4100(3) 0.2840(2) 0.0881(17) Uani 1 1 d .
H23A H 0.5595 0.4380 0.3133 0.106 Uiso 1 1 calc R
C24 C 0.4833(4) 0.3817(4) 0.2574(3) 0.0951(19) Uani 1 1 d .
H24A H 0.4421 0.3892 0.2692 0.114 Uiso 1 1 calc R
C25 C 0.4743(3) 0.3428(4) 0.2141(3) 0.0906(18) Uani 1 1 d .
H25A H 0.4280 0.3257 0.1954 0.109 Uiso 1 1 calc R
C26 C 0.5340(3) 0.3288(3) 0.1979(2) 0.0797(16) Uani 1 1 d .
H26A H 0.5269 0.3012 0.1684 0.096 Uiso 1 1 calc R

loop_
_atom_site_aniso_label
_atom_site_aniso_U_11
_atom_site_aniso_U_22
_atom_site_aniso_U_33
_atom_site_aniso_U_23
_atom_site_aniso_U_13
_atom_site_aniso_U_12
N1 0.083(3) 0.0293(19) 0.060(2) 0.0182(16) 0.0012(19) 0.0255(18)
C1 0.067(3) 0.052(3) 0.060(3) 0.005(2) 0.003(2) 0.030(3)
C2 0.071(3) 0.058(3) 0.054(3) 0.001(2) 0.001(2) 0.031(3)
C3 0.085(4) 0.084(4) 0.077(4) -0.003(3) -0.003(3) 0.049(4)
C4 0.076(5) 0.112(5) 0.098(5) -0.010(4) -0.014(3) 0.045(4)
C5 0.068(4) 0.154(8) 0.108(5) -0.026(5) -0.019(4) 0.037(5)
C6 0.093(5) 0.068(4) 0.169(7) -0.039(4) -0.020(5) 0.014(4)
C7 0.080(4) 0.061(4) 0.146(6) -0.020(4) -0.015(4) 0.031(3)
C8 0.067(3) 0.057(3) 0.050(3) 0.003(2) 0.001(2) 0.025(3)
C9 0.114(5) 0.098(4) 0.066(3) 0.018(3) 0.020(3) 0.073(4)
C10 0.119(5) 0.126(5) 0.096(5) 0.009(4) 0.012(4) 0.090(5)
C11 0.109(5) 0.140(6) 0.099(5) -0.021(4) 0.014(4) 0.082(5)
C12 0.129(6) 0.186(8) 0.068(4) 0.006(4) 0.018(4) 0.103(6)
C13 0.105(5) 0.147(6) 0.067(4) 0.012(4) 0.011(3) 0.084(5)
C14 0.060(3) 0.042(3) 0.059(3) 0.005(2) -0.002(2) 0.022(2)
C15 0.081(4) 0.061(3) 0.068(4) 0.000(3) 0.000(3) 0.018(3)
C16 0.087(4) 0.076(4) 0.073(4) -0.012(3) -0.014(3) 0.026(3)
C17 0.093(4) 0.100(5) 0.056(3) -0.005(3) -0.007(3) 0.056(4)
C18 0.091(4) 0.089(4) 0.063(4) 0.017(3) 0.003(3) 0.036(4)
C19 0.070(3) 0.054(3) 0.068(3) 0.006(2) -0.001(3) 0.018(3)
N2 0.088(3) 0.088(3) 0.020(3) 0.000 0.000 0.0438(15)
C20 0.059(3) 0.059(3) 0.047(4) 0.000 0.000 0.0293(15)
C21 0.055(3) 0.056(3) 0.053(3) 0.001(2) -0.005(2) 0.025(2)
C22 0.066(3) 0.083(4) 0.071(3) -0.011(3) 0.000(3) 0.039(3)
C23 0.090(4) 0.087(4) 0.094(4) -0.013(3) 0.008(4) 0.049(4)
C24 0.086(5) 0.081(4) 0.138(6) 0.014(4) 0.027(4) 0.056(4)
C25 0.065(4) 0.081(4) 0.129(5) -0.006(4) -0.017(4) 0.038(3)
C26 0.073(4) 0.088(4) 0.080(4) -0.009(3) -0.014(3) 0.042(3)

loop_
_atom_type_symbol
_atom_type_description
_atom_type_scat_dispersion_real
_atom_type_scat_dispersion_imag
_atom_type_scat_source
C C 0.0033 0.0016 'International Tables Vol C Tables 4.2.6.8 and 6.1.1.4'
H H 0.0000 0.0000 'International Tables Vol C Tables 4.2.6.8 and 6.1.1.4'
N N 0.0061 0.0033 'International Tables Vol C Tables 4.2.6.8 and 6.1.1.4'

loop_
_geom_angle_atom_site_label_1
_geom_angle_atom_site_label_2
_geom_angle_atom_site_label_3
_geom_angle
_geom_angle_site_symmetry_1
_geom_angle_site_symmetry_3
N1 C1 C2 107.1(4) . .
N1 C1 C8 108.5(4) . .
C2 C1 C8 111.5(4) . .
N1 C1 C14 107.5(3) . .
C2 C1 C14 111.4(4) . .
C8 C1 C14 110.7(4) . .
C7 C2 C3 117.1(5) . .
C7 C2 C1 121.6(5) . .
C3 C2 C1 121.2(4) . .
C4 C3 C2 122.5(6) . .
C4 C3 H3A 118.7 . .
C2 C3 H3A 118.7 . .
C5 C4 C3 119.2(7) . .
C5 C4 H4A 120.4 . .
C3 C4 H4A 120.4 . .
C4 C5 C6 121.0(7) . .
C4 C5 H5A 119.5 . .
C6 C5 H5A 119.5 . .
C5 C6 C7 119.5(6) . .
C5 C6 H6A 120.3 . .
C7 C6 H6A 120.3 . .
C2 C7 C6 120.6(6) . .
C2 C7 H7A 119.7 . .
C6 C7 H7A 119.7 . .
C9 C8 C13 117.0(5) . .
C9 C8 C1 123.6(4) . .
C13 C8 C1 119.5(4) . .
C8 C9 C10 122.2(5) . .
C8 C9 H9A 118.9 . .
C10 C9 H9A 118.9 . .
C11 C10 C9 119.5(6) . .
C11 C10 H10A 120.3 . .
C9 C10 H10A 120.3 . .
C12 C11 C10 119.8(6) . .
C12 C11 H11A 120.1 . .
C10 C11 H11A 120.1 . .
C11 C12 C13 120.1(6) . .
C11 C12 H12A 120.0 . .
C13 C12 H12A 120.0 . .
C12 C13 C8 121.3(6) . .
C12 C13 H13A 119.4 . .
C8 C13 H13A 119.4 . .
C19 C14 C15 118.0(5) . .
C19 C14 C1 122.9(4) . .
C15 C14 C1 119.0(4) . .
C16 C15 C14 121.0(5) . .
C16 C15 H15A 119.5 . .
C14 C15 H15A 119.5 . .
C17 C16 C15 120.2(5) . .
C17 C16 H16A 119.9 . .
C15 C16 H16A 119.9 . .
C18 C17 C16 119.1(5) . .
C18 C17 H17A 120.4 . .
C16 C17 H17A 120.4 . .
C17 C18 C19 121.1(5) . .
C17 C18 H18A 119.4 . .
C19 C18 H18A 119.4 . .
C14 C19 C18 120.5(5) . .
C14 C19 H19A 119.8 . .
C18 C19 H19A 119.8 . .
N2 C20 C21 108.0(3) . 2_655
N2 C20 C21 108.0(3) . 3_665
C21 C20 C21 110.9(3) 2_655 3_665
N2 C20 C21 108.0(3) . .
C21 C20 C21 110.9(3) 2_655 .
C21 C20 C21 110.9(3) 3_665 .
C22 C21 C26 117.8(5) . .
C22 C21 C20 122.0(4) . .
C26 C21 C20 120.1(4) . .
C21 C22 C23 121.0(5) . .
C21 C22 H22A 119.5 . .
C23 C22 H22A 119.5 . .
C24 C23 C22 119.6(6) . .
C24 C23 H23A 120.2 . .
C22 C23 H23A 120.2 . .
C25 C24 C23 120.2(6) . .
C25 C24 H24A 119.9 . .
C23 C24 H24A 119.9 . .
C24 C25 C26 119.7(6) . .
C24 C25 H25A 120.1 . .
C26 C25 H25A 120.1 . .
C21 C26 C25 121.5(5) . .
C21 C26 H26A 119.2 . .
C25 C26 H26A 119.2 . .

loop_
_geom_bond_atom_site_label_1
_geom_bond_atom_site_label_2
_geom_bond_distance
_geom_bond_site_symmetry_2
N1 C1 1.448(5) .
C1 C2 1.525(6) .
C1 C8 1.530(6) .
C1 C14 1.542(6) .
C2 C7 1.374(7) .
C2 C3 1.385(7) .
C3 C4 1.357(8) .
C3 H3A 0.9300 .
C4 C5 1.335(9) .
C4 H4A 0.9300 .
C5 C6 1.373(9) .
C5 H5A 0.9300 .
C6 C7 1.379(8) .
C6 H6A 0.9300 .
C7 H7A 0.9300 .
C8 C9 1.361(6) .
C8 C13 1.376(6) .
C9 C10 1.364(7) .
C9 H9A 0.9300 .
C10 C11 1.361(8) .
C10 H10A 0.9300 .
C11 C12 1.349(9) .
C11 H11A 0.9300 .
C12 C13 1.367(8) .
C12 H12A 0.9300 .
C13 H13A 0.9300 .
C14 C19 1.358(6) .
C14 C15 1.380(6) .
C15 C16 1.373(7) .
C15 H15A 0.9300 .
C16 C17 1.364(7) .
C16 H16A 0.9300 .
C17 C18 1.346(7) .
C17 H17A 0.9300 .
C18 C19 1.385(7) .
C18 H18A 0.9300 .
C19 H19A 0.9300 .
N2 C20 1.436(9) .
C20 C21 1.537(5) 2_655
C20 C21 1.537(5) 3_665
C20 C21 1.537(5) .
C21 C22 1.372(6) .
C21 C26 1.376(6) .
C22 C23 1.387(7) .
C22 H22A 0.9300 .
C23 C24 1.370(8) .
C23 H23A 0.9300 .
C24 C25 1.355(8) .
C24 H24A 0.9300 .
C25 C26 1.378(7) .
C25 H25A 0.9300 .
C26 H26A 0.9300 .
